data_9015339
loop_
_publ_author_name
'Goreaud, M.'

_publ_section_title
;
 Structures comparees de (NH4)2AsCr3O12(OH) et
 Cs2AsCr3O12(OH): tendance a la formation d'une charpente
 tridimensionelle par association d'heteropolyanions
 _cod_database_code 1001560
;
_journal_name_full 'Journal of Solid State Chemistry'
_journal_page_first 236
_journal_page_last 241
_journal_paper_doi 10.1006/jssc.1993.1027
_journal_volume 102
_journal_year 1993
_chemical_formula_sum 'As Cr3 Cs2 O13'
_space_group_IT_number 14
_symmetry_space_group_name_Hall '-P 2ybc'
_symmetry_space_group_name_H-M 'P 1 21/c 1'
_cell_angle_alpha 90
_cell_angle_beta 94.006
_cell_angle_gamma 90
_cell_length_a 10.544
_cell_length_b 8.098
_cell_length_c 15.362
_cell_formula_units_Z 4
_cell_volume 1308.484
_database_code_amcsd 0013762
_exptl_crystal_density_diffrn 3.577
_cod_duplicate_entry 1001560
_cod_original_formula_sum 'Cs2 As Cr3 O13'
_cod_database_code 9015339
_amcsd_formula_title 'As Cr3 Cs2 H O13'

loop_
_space_group_symop_operation_xyz
x,y,z
x,1/2-y,1/2+z
-x,1/2+y,1/2-z
-x,-y,-z

loop_
_atom_site_aniso_label
_atom_site_aniso_U_11
_atom_site_aniso_U_22
_atom_site_aniso_U_33
_atom_site_aniso_U_12
_atom_site_aniso_U_13
_atom_site_aniso_U_23
Cs1 0.03300 0.01930 0.02640 -0.00100 0.00680 -0.00300
Cs2 0.03400 0.02190 0.02420 -0.00100 0.00570 0.00200
As1 0.01800 0.01000 0.01700 0.00100 0.00700 0.00200
Cr1 0.02600 0.01900 0.01800 0.00100 0.00900 0.00100
Cr2 0.02300 0.01900 0.02600 0.00100 0.01200 -0.00100
Cr3 0.02600 0.01300 0.02100 0.00300 0.00600 0.00100

loop_
_atom_site_label
_atom_site_fract_x
_atom_site_fract_y
_atom_site_fract_z
Cs1 0.33260 0.13600 0.09430
Cs2 0.04170 0.12820 0.37170
As1 0.72530 0.24660 0.22350
Cr1 0.65420 0.13350 0.42230
Cr2 0.96340 0.13550 0.11160
Cr3 0.33590 0.37380 0.31140
O1 0.67600 0.44100 0.19100
O2 0.73600 0.23400 0.33200
O3 0.87500 0.23800 0.20000
O4 0.63200 0.10100 0.17000
O5 0.59100 0.27900 0.47800
O6 0.55100 -0.00100 0.38400
O7 0.76600 0.04500 0.48000
O8 0.04400 0.27800 0.06500
O9 0.06200 0.01000 0.16100
O10 0.86700 0.04500 0.04500
O11 0.46100 0.29400 0.27300
O12 0.21300 0.35100 0.24500
O13 0.31300 0.29000 0.40300

loop_
_cod_related_entry_id
_cod_related_entry_database
_cod_related_entry_code
1 AMCSD 0013762
